data_8101004
loop_
_publ_author_name
'Dai, Qing'
'Piccirilli, Joseph A.'
'Zheng, Chong'
'Li, Shoujian'

_publ_section_title
;
Crystal structure of 3',5'-di-O-acetyl-2'-C-\a-acetyl-oxymethyl-
2,2'-anhydro-1-(\b-D-arabinofuranosyl)uracil, C~16~H~18~N~2~O~9~
;
_journal_issue 3
_journal_name_full 'Zeitschrift f\"ur Kristallographie - New Crystal Structures'
_journal_page_first 343
_journal_page_last 346
_journal_volume 216
_journal_year 2001
_chemical_formula_structural 'C16 H18 N2 O9'
_chemical_formula_sum 'C16 H18 N2 O9'
_chemical_formula_weight 382.32
_space_group_IT_number 1
_symmetry_cell_setting triclinic
_symmetry_space_group_name_Hall 'P 1'
_symmetry_space_group_name_H-M 'P 1'
_cell_angle_alpha 94.987(7)
_cell_angle_beta 96.316(6)
_cell_angle_gamma 90.005(6)
_cell_formula_units_Z 4
_cell_length_a 8.215(2)
_cell_length_b 9.826(3)
_cell_length_c 21.721(6)
_cell_measurement_temperature 153(2)
_cell_volume 1735.9(8)
_diffrn_ambient_temperature 153(2)
_exptl_crystal_density_diffrn 1.463
_cod_database_code 8101004

loop_
_symmetry_equiv_pos_as_xyz
'x, y, z'

loop_
_atom_site_label
_atom_site_type_symbol
_atom_site_fract_x
_atom_site_fract_y
_atom_site_fract_z
_atom_site_U_iso_or_equiv
_atom_site_adp_type
_atom_site_occupancy
_atom_site_symmetry_multiplicity
_atom_site_calc_flag
_atom_site_refinement_flags
_atom_site_disorder_assembly
_atom_site_disorder_group
O11 O -0.0966(3) -0.2970(2) 0.41717(11) 0.0451(6) Uani 1 1 d . . .
C11 C 0.0090(4) -0.2243(3) 0.44869(15) 0.0372(7) Uani 1 1 d . . .
C12 C 0.0089(4) -0.0757(3) 0.44962(16) 0.0370(7) Uani 1 1 d . . .
H12 H -0.0706 -0.0325 0.4229 0.048 Uiso 1 1 calc R . .
C13 C 0.1193(4) 0.0007(3) 0.48757(15) 0.0333(7) Uani 1 1 d . . .
H13 H 0.1195 0.0975 0.4880 0.043 Uiso 1 1 calc R . .
N14 N 0.2324(3) -0.0648(2) 0.52595(12) 0.0308(6) Uani 1 1 d . . .
C15 C 0.3673(4) -0.0056(3) 0.56880(15) 0.0316(7) Uani 1 1 d . . .
H15 H 0.3275 0.0573 0.6026 0.041 Uiso 1 1 calc R . .
O16 O 0.4846(3) 0.0586(2) 0.53811(11) 0.0360(5) Uani 1 1 d . . .
C17 C 0.6086(4) -0.0400(3) 0.52229(16) 0.0371(7) Uani 1 1 d . . .
H17 H 0.7151 0.0092 0.5221 0.048 Uiso 1 1 calc R . .
C18 C 0.6225(4) -0.1297(3) 0.57643(15) 0.0358(7) Uani 1 1 d . . .
H18 H 0.6655 -0.2226 0.5649 0.047 Uiso 1 1 calc R . .
C19 C 0.4476(4) -0.1347(3) 0.59450(15) 0.0326(7) Uani 1 1 d . . .
O110 O 0.3611(3) -0.2506(2) 0.55728(11) 0.0372(5) Uani 1 1 d . . .
C111 C 0.2332(3) -0.2024(3) 0.52121(14) 0.0297(7) Uani 1 1 d . . .
N112 N 0.1327(3) -0.2848(2) 0.48635(12) 0.0327(6) Uani 1 1 d . . .
C171 C 0.5649(4) -0.1185(3) 0.45938(16) 0.0407(8) Uani 1 1 d . . .
H17A H 0.6591 -0.1735 0.4473 0.053 Uiso 1 1 calc R . .
H17B H 0.4708 -0.1807 0.4607 0.053 Uiso 1 1 calc R . .
O172 O 0.5232(3) -0.0180(3) 0.41546(12) 0.0508(6) Uani 1 1 d . . .
C173 C 0.4039(5) -0.0493(4) 0.36918(18) 0.0504(9) Uani 1 1 d . . .
O174 O 0.3374(4) -0.1602(3) 0.36154(15) 0.0709(8) Uani 1 1 d . . .
C175 C 0.3649(5) 0.0664(5) 0.3306(2) 0.0628(11) Uani 1 1 d . . .
H17C H 0.4328 0.1458 0.3476 0.094 Uiso 1 1 calc R . .
H17D H 0.2490 0.0895 0.3311 0.094 Uiso 1 1 calc R . .
H17E H 0.3872 0.0402 0.2878 0.094 Uiso 1 1 calc R . .
O181 O 0.7194(3) -0.0595(2) 0.62820(11) 0.0408(5) Uani 1 1 d . . .
C182 C 0.8827(4) -0.0821(3) 0.63526(16) 0.0355(7) Uani 1 1 d . . .
O183 O 0.9475(3) -0.1621(2) 0.60073(12) 0.0456(6) Uani 1 1 d . . .
C184 C 0.9635(4) 0.0018(4) 0.69048(16) 0.0432(8) Uani 1 1 d . . .
H18A H 0.8819 0.0595 0.7094 0.065 Uiso 1 1 calc R . .
H18B H 1.0486 0.0597 0.6776 0.065 Uiso 1 1 calc R . .
H18C H 1.0134 -0.0584 0.7208 0.065 Uiso 1 1 calc R . .
C191 C 0.4216(5) -0.1579(3) 0.66068(16) 0.0418(8) Uani 1 1 d . . .
H19A H 0.3039 -0.1744 0.6636 0.054 Uiso 1 1 calc R . .
H19B H 0.4832 -0.2391 0.6736 0.054 Uiso 1 1 calc R . .
O192 O 0.4774(3) -0.0396(2) 0.70064(11) 0.0447(6) Uani 1 1 d . . .
C193 C 0.4286(5) -0.0321(4) 0.75846(17) 0.0499(9) Uani 1 1 d . . .
O194 O 0.3377(4) -0.1139(4) 0.77425(13) 0.0703(8) Uani 1 1 d . . .
C195 C 0.5052(5) 0.0871(5) 0.79738(19) 0.0591(10) Uani 1 1 d . . .
H19C H 0.5765 0.1357 0.7731 0.089 Uiso 1 1 calc R . .
H19D H 0.5702 0.0557 0.8339 0.089 Uiso 1 1 calc R . .
H19E H 0.4196 0.1486 0.8108 0.089 Uiso 1 1 calc R . .
O21 O 1.2780(3) 0.2408(2) 0.67534(10) 0.0414(5) Uani 1 1 d . . .
C21 C 1.1814(4) 0.3083(3) 0.64302(15) 0.0357(7) Uani 1 1 d . . .
C22 C 1.1762(4) 0.4561(3) 0.65051(17) 0.0406(8) Uani 1 1 d . . .
H22 H 1.2484 0.5046 0.6820 0.053 Uiso 1 1 calc R . .
C23 C 1.0707(4) 0.5254(3) 0.61353(15) 0.0368(7) Uani 1 1 d . . .
H23 H 1.0681 0.6224 0.6183 0.048 Uiso 1 1 calc R . .
N24 N 0.9669(3) 0.4527(2) 0.56874(12) 0.0315(6) Uani 1 1 d . . .
C25 C 0.8335(4) 0.5035(3) 0.52805(14) 0.0298(6) Uani 1 1 d . . .
H25 H 0.8719 0.5739 0.5022 0.039 Uiso 1 1 calc R . .
O26 O 0.7010(2) 0.5511(2) 0.56037(10) 0.0325(5) Uani 1 1 d . . .
C27 C 0.5788(4) 0.4446(3) 0.55806(14) 0.0305(7) Uani 1 1 d . . .
H27 H 0.4681 0.4872 0.5566 0.040 Uiso 1 1 calc R . .
C28 C 0.5925(4) 0.3596(3) 0.49623(14) 0.0292(6) Uani 1 1 d . . .
H28 H 0.5558 0.2628 0.4971 0.038 Uiso 1 1 calc R . .
C29 C 0.7749(4) 0.3704(3) 0.48775(15) 0.0310(7) Uani 1 1 d . . .
O210 O 0.8593(2) 0.2597(2) 0.51925(10) 0.0323(5) Uani 1 1 d . . .
C211 C 0.9742(4) 0.3149(3) 0.56388(14) 0.0299(7) Uani 1 1 d . . .
N212 N 1.0721(3) 0.2391(3) 0.59652(12) 0.0326(6) Uani 1 1 d . . .
C271 C 0.6041(4) 0.3620(3) 0.61416(14) 0.0342(7) Uani 1 1 d . . .
H27A H 0.5245 0.2852 0.6098 0.044 Uiso 1 1 calc R . .
H27B H 0.7162 0.3245 0.6185 0.044 Uiso 1 1 calc R . .
O272 O 0.5794(3) 0.4548(2) 0.66752(10) 0.0365(5) Uani 1 1 d . . .
C273 C 0.6464(4) 0.4191(4) 0.72312(16) 0.0437(8) Uani 1 1 d . . .
O274 O 0.7341(4) 0.3220(3) 0.72851(13) 0.0695(9) Uani 1 1 d . . .
C275 C 0.5919(5) 0.5095(4) 0.77520(17) 0.0566(10) Uani 1 1 d . . .
H27C H 0.5123 0.5750 0.7586 0.085 Uiso 1 1 calc R . .
H27D H 0.6866 0.5590 0.7980 0.085 Uiso 1 1 calc R . .
H27E H 0.5409 0.4541 0.8033 0.085 Uiso 1 1 calc R . .
O281 O 0.5067(3) 0.4245(2) 0.44594(10) 0.0329(5) Uani 1 1 d . . .
C282 C 0.3399(4) 0.4080(3) 0.43841(15) 0.0345(7) Uani 1 1 d . . .
O283 O 0.2694(3) 0.3452(2) 0.47317(11) 0.0426(6) Uani 1 1 d . . .
C284 C 0.2655(4) 0.4753(4) 0.38305(16) 0.0432(8) Uani 1 1 d . . .
H28A H 0.3516 0.5208 0.3643 0.065 Uiso 1 1 calc R . .
H28B H 0.1857 0.5431 0.3960 0.065 Uiso 1 1 calc R . .
H28C H 0.2104 0.4063 0.3525 0.065 Uiso 1 1 calc R . .
C291 C 0.8246(4) 0.3678(3) 0.42320(15) 0.0366(7) Uani 1 1 d . . .
H29A H 0.7764 0.4464 0.4023 0.048 Uiso 1 1 calc R . .
H29B H 0.9453 0.3745 0.4250 0.048 Uiso 1 1 calc R . .
O292 O 0.7670(3) 0.2414(2) 0.38883(10) 0.0401(5) Uani 1 1 d . . .
C293 C 0.8697(4) 0.1828(3) 0.34928(14) 0.0358(7) Uani 1 1 d . . .
O294 O 1.0050(3) 0.2240(3) 0.34792(13) 0.0559(7) Uani 1 1 d . . .
C295 C 0.7924(5) 0.0643(4) 0.30944(16) 0.0454(8) Uani 1 1 d . . .
H29C H 0.6819 0.0490 0.3206 0.068 Uiso 1 1 calc R . .
H29D H 0.8584 -0.0174 0.3158 0.068 Uiso 1 1 calc R . .
H29E H 0.7859 0.0833 0.2657 0.068 Uiso 1 1 calc R . .
O31 O -0.3941(3) 1.0339(2) 0.16663(11) 0.0420(5) Uani 1 1 d . . .
C31 C -0.3010(4) 0.9622(3) 0.13699(14) 0.0339(7) Uani 1 1 d . . .
C32 C -0.3015(4) 0.8141(3) 0.13453(15) 0.0357(7) Uani 1 1 d . . .
H32 H -0.3694 0.7698 0.1595 0.046 Uiso 1 1 calc R . .
C33 C -0.2099(4) 0.7387(3) 0.09841(14) 0.0317(7) Uani 1 1 d . . .
H33 H -0.2117 0.6418 0.0970 0.041 Uiso 1 1 calc R . .
N34 N -0.1117(3) 0.8061(2) 0.06294(12) 0.0310(6) Uani 1 1 d . . .
C35 C 0.0027(4) 0.7484(3) 0.02164(16) 0.0348(7) Uani 1 1 d . . .
H35 H -0.0532 0.6864 -0.0133 0.045 Uiso 1 1 calc R . .
O36 O 0.1356(3) 0.6834(2) 0.05437(11) 0.0392(5) Uani 1 1 d . . .
C37 C 0.2688(4) 0.7809(3) 0.07134(18) 0.0400(8) Uani 1 1 d . . .
H37 H 0.3748 0.7307 0.0723 0.052 Uiso 1 1 calc R . .
C38 C 0.2569(4) 0.8710(3) 0.01737(17) 0.0410(8) Uani 1 1 d . . .
H38 H 0.3087 0.9630 0.0292 0.053 Uiso 1 1 calc R . .
C39 C 0.0717(4) 0.8785(3) -0.00159(16) 0.0374(7) Uani 1 1 d . . .
O310 O 0.0061(3) 0.9930(2) 0.03606(11) 0.0406(5) Uani 1 1 d . . .
C311 C -0.1074(4) 0.9443(3) 0.06933(15) 0.0317(7) Uani 1 1 d . . .
N312 N -0.1920(3) 1.0248(3) 0.10302(12) 0.0338(6) Uani 1 1 d . . .
C371 C 0.2591(4) 0.8581(3) 0.13492(17) 0.0421(8) Uani 1 1 d . . .
H37A H 0.3592 0.9141 0.1476 0.055 Uiso 1 1 calc R . .
H37B H 0.1632 0.9192 0.1335 0.055 Uiso 1 1 calc R . .
O372 O 0.2434(3) 0.7570(3) 0.17838(12) 0.0510(6) Uani 1 1 d . . .
C373 C 0.1277(4) 0.7800(4) 0.21722(16) 0.0456(9) Uani 1 1 d . . .
O374 O 0.0508(4) 0.8821(3) 0.22041(13) 0.0679(8) Uani 1 1 d . . .
C375 C 0.1074(6) 0.6592(5) 0.25354(19) 0.0624(11) Uani 1 1 d . . .
H37C H 0.1848 0.5880 0.2421 0.094 Uiso 1 1 calc R . .
H37D H -0.0047 0.6234 0.2442 0.094 Uiso 1 1 calc R . .
H37E H 0.1290 0.6873 0.2981 0.094 Uiso 1 1 calc R . .
O381 O 0.3230(3) 0.7994(2) -0.03405(12) 0.0478(6) Uani 1 1 d . . .
C382 C 0.4784(4) 0.8285(3) -0.04426(15) 0.0355(7) Uani 1 1 d . . .
O383 O 0.5616(3) 0.9128(2) -0.01132(12) 0.0464(6) Uani 1 1 d . . .
C384 C 0.5260(4) 0.7449(4) -0.09952(16) 0.0443(8) Uani 1 1 d . . .
H38A H 0.4386 0.6787 -0.1150 0.066 Uiso 1 1 calc R . .
H38B H 0.6273 0.6961 -0.0880 0.066 Uiso 1 1 calc R . .
H38C H 0.5436 0.8046 -0.1321 0.066 Uiso 1 1 calc R . .
C391 C 0.0124(5) 0.9062(4) -0.06779(18) 0.0519(9) Uani 1 1 d . . .
H39A H -0.1065 0.9249 -0.0715 0.067 Uiso 1 1 calc R . .
H39B H 0.0697 0.9875 -0.0791 0.067 Uiso 1 1 calc R . .
O392 O 0.0440(3) 0.7897(2) -0.10917(11) 0.0494(6) Uani 1 1 d . . .
C393 C -0.0419(5) 0.7838(4) -0.16620(18) 0.0543(10) Uani 1 1 d . . .
O394 O -0.1455(4) 0.8660(4) -0.18068(15) 0.0796(10) Uani 1 1 d . . .
C395 C 0.0098(6) 0.6660(5) -0.2067(2) 0.0627(11) Uani 1 1 d . . .
H39C H 0.0965 0.6164 -0.1836 0.094 Uiso 1 1 calc R . .
H39D H 0.0512 0.6990 -0.2434 0.094 Uiso 1 1 calc R . .
H39E H -0.0841 0.6047 -0.2198 0.094 Uiso 1 1 calc R . .
O41 O 0.8568(3) 0.5040(2) -0.08961(10) 0.0414(5) Uani 1 1 d . . .
C41 C 0.7790(4) 0.4355(3) -0.05788(14) 0.0347(7) Uani 1 1 d . . .
C42 C 0.7651(4) 0.2867(3) -0.06739(16) 0.0404(8) Uani 1 1 d . . .
H42 H 0.8168 0.2390 -0.0998 0.053 Uiso 1 1 calc R . .
C43 C 0.6804(4) 0.2165(3) -0.03103(16) 0.0384(8) Uani 1 1 d . . .
H43 H 0.6715 0.1197 -0.0371 0.050 Uiso 1 1 calc R . .
N44 N 0.6068(3) 0.2886(2) 0.01529(12) 0.0301(6) Uani 1 1 d . . .
C45 C 0.4972(4) 0.2365(3) 0.05619(14) 0.0300(7) Uani 1 1 d . . .
H45 H 0.5506 0.1637 0.0806 0.039 Uiso 1 1 calc R . .
O46 O 0.3434(2) 0.19240(19) 0.02529(10) 0.0308(5) Uani 1 1 d . . .
C47 C 0.2258(4) 0.3021(3) 0.03036(14) 0.0308(7) Uani 1 1 d . . .
H47 H 0.1153 0.2614 0.0327 0.040 Uiso 1 1 calc R . .
C48 C 0.2822(4) 0.3827(3) 0.09252(14) 0.0290(6) Uani 1 1 d . . .
H48 H 0.2474 0.4803 0.0935 0.038 Uiso 1 1 calc R . .
C49 C 0.4687(4) 0.3681(3) 0.09896(14) 0.0302(7) Uani 1 1 d . . .
O410 O 0.5348(2) 0.4790(2) 0.06783(9) 0.0308(5) Uani 1 1 d . . .
C411 C 0.6198(4) 0.4254(3) 0.02196(14) 0.0294(7) Uani 1 1 d . . .
N412 N 0.6989(3) 0.5021(3) -0.01019(12) 0.0326(6) Uani 1 1 d . . .
C471 C 0.2163(4) 0.3867(3) -0.02483(14) 0.0344(7) Uani 1 1 d . . .
H47A H 0.1404 0.4639 -0.0192 0.045 Uiso 1 1 calc R . .
H47B H 0.3257 0.4238 -0.0297 0.045 Uiso 1 1 calc R . .
O472 O 0.1571(3) 0.2968(2) -0.07856(10) 0.0367(5) Uani 1 1 d . . .
C473 C 0.1909(4) 0.3348(4) -0.13445(16) 0.0423(8) Uani 1 1 d . . .
O474 O 0.2767(4) 0.4297(3) -0.13886(13) 0.0700(9) Uani 1 1 d . . .
C475 C 0.1021(5) 0.2443(4) -0.18674(16) 0.0516(9) Uani 1 1 d . . .
H47C H 0.0395 0.1744 -0.1697 0.077 Uiso 1 1 calc R . .
H47D H 0.1816 0.2001 -0.2123 0.077 Uiso 1 1 calc R . .
H47E H 0.0272 0.2994 -0.2124 0.077 Uiso 1 1 calc R . .
O481 O 0.2274(2) 0.3145(2) 0.14243(10) 0.0331(5) Uani 1 1 d . . .
C482 C 0.0671(4) 0.3336(3) 0.15244(15) 0.0344(7) Uani 1 1 d . . .
O483 O -0.0242(3) 0.4013(2) 0.12065(12) 0.0432(6) Uani 1 1 d . . .
C484 C 0.0273(5) 0.2595(4) 0.20596(17) 0.0459(8) Uani 1 1 d . . .
H48A H 0.1249 0.2121 0.2229 0.069 Uiso 1 1 calc R . .
H48B H -0.0605 0.1927 0.1919 0.069 Uiso 1 1 calc R . .
H48C H -0.0087 0.3250 0.2383 0.069 Uiso 1 1 calc R . .
C491 C 0.5601(4) 0.3645(3) 0.16272(14) 0.0344(7) Uani 1 1 d . . .
H49A H 0.5146 0.2917 0.1848 0.045 Uiso 1 1 calc R . .
H49B H 0.6774 0.3455 0.1594 0.045 Uiso 1 1 calc R . .
O492 O 0.5424(3) 0.4964(2) 0.19637(10) 0.0390(5) Uani 1 1 d . . .
C493 C 0.6229(5) 0.5090(4) 0.25433(16) 0.0457(9) Uani 1 1 d . . .
O494 O 0.6995(5) 0.4182(4) 0.27552(14) 0.0843(11) Uani 1 1 d . . .
C495 C 0.6076(5) 0.6486(4) 0.28679(18) 0.0551(10) Uani 1 1 d . . .
H49C H 0.5391 0.7053 0.2596 0.083 Uiso 1 1 calc R . .
H49D H 0.7166 0.6906 0.2968 0.083 Uiso 1 1 calc R . .
H49E H 0.5571 0.6412 0.3252 0.083 Uiso 1 1 calc R . .

loop_
_atom_site_aniso_label
_atom_site_aniso_U_11
_atom_site_aniso_U_22
_atom_site_aniso_U_33
_atom_site_aniso_U_23
_atom_site_aniso_U_13
_atom_site_aniso_U_12
O11 0.0432(14) 0.0418(13) 0.0475(14) 0.0016(11) -0.0052(11) -0.0098(11)
C11 0.0353(18) 0.0381(18) 0.0393(18) 0.0053(15) 0.0077(15) -0.0018(15)
C12 0.0335(17) 0.0378(18) 0.0398(17) 0.0098(14) -0.0013(14) 0.0025(14)
C13 0.0347(17) 0.0283(16) 0.0387(17) 0.0081(14) 0.0072(14) 0.0040(13)
N14 0.0270(13) 0.0276(14) 0.0376(14) 0.0021(11) 0.0033(11) -0.0002(10)
C15 0.0292(16) 0.0226(15) 0.0424(17) 0.0020(13) 0.0025(13) -0.0004(12)
O16 0.0312(12) 0.0256(11) 0.0519(13) 0.0057(9) 0.0052(10) -0.0003(9)
C17 0.0274(16) 0.0309(17) 0.052(2) -0.0011(14) 0.0052(14) -0.0005(13)
C18 0.0330(17) 0.0290(16) 0.0421(18) -0.0054(14) -0.0037(14) 0.0024(13)
C19 0.0306(16) 0.0237(15) 0.0420(18) 0.0025(13) -0.0027(14) 0.0015(12)
O110 0.0351(12) 0.0245(11) 0.0506(14) 0.0040(10) -0.0026(10) -0.0011(9)
C111 0.0239(16) 0.0311(17) 0.0350(16) 0.0041(13) 0.0063(13) 0.0041(13)
N112 0.0339(14) 0.0263(13) 0.0379(14) 0.0030(11) 0.0038(11) -0.0029(11)
C171 0.0377(19) 0.0392(19) 0.046(2) 0.0012(15) 0.0098(15) -0.0004(14)
O172 0.0485(15) 0.0553(15) 0.0481(14) 0.0121(12) -0.0027(12) -0.0135(12)
C173 0.041(2) 0.061(3) 0.048(2) -0.0063(18) 0.0085(17) 0.0059(19)
O174 0.076(2) 0.0520(17) 0.077(2) -0.0056(15) -0.0207(16) -0.0108(15)
C175 0.057(3) 0.072(3) 0.058(3) 0.009(2) 0.001(2) 0.006(2)
O181 0.0309(12) 0.0375(12) 0.0503(14) -0.0079(10) -0.0031(10) 0.0018(9)
C182 0.0311(18) 0.0351(17) 0.0408(18) 0.0094(15) 0.0016(14) 0.0055(14)
O183 0.0345(13) 0.0441(14) 0.0582(15) 0.0025(12) 0.0067(11) 0.0058(11)
C184 0.0312(18) 0.052(2) 0.0451(19) 0.0018(16) 0.0004(15) -0.0036(15)
C191 0.044(2) 0.0327(17) 0.048(2) 0.0049(15) -0.0011(16) -0.0036(14)
O192 0.0465(14) 0.0438(14) 0.0427(14) 0.0022(11) 0.0012(11) -0.0045(11)
C193 0.043(2) 0.068(3) 0.0369(19) 0.0111(18) -0.0060(16) 0.0071(19)
O194 0.074(2) 0.089(2) 0.0510(16) 0.0206(15) 0.0094(15) -0.0215(17)
C195 0.056(2) 0.071(3) 0.048(2) -0.003(2) 0.0025(19) -0.003(2)
O21 0.0406(13) 0.0451(13) 0.0394(12) 0.0085(10) 0.0047(10) 0.0121(11)
C21 0.0293(16) 0.0415(18) 0.0375(17) 0.0031(15) 0.0096(14) 0.0072(14)
C22 0.0317(17) 0.0400(19) 0.048(2) 0.0007(16) -0.0015(15) 0.0020(14)
C23 0.0311(17) 0.0328(17) 0.0448(19) -0.0024(14) 0.0009(15) -0.0036(14)
N24 0.0322(14) 0.0284(14) 0.0340(14) 0.0028(11) 0.0040(11) 0.0009(11)
C25 0.0270(16) 0.0269(15) 0.0366(16) 0.0076(13) 0.0046(13) 0.0025(12)
O26 0.0311(11) 0.0254(10) 0.0416(12) 0.0002(9) 0.0084(9) 0.0020(9)
C27 0.0318(16) 0.0270(16) 0.0331(16) 0.0036(13) 0.0052(13) 0.0008(13)
C28 0.0328(16) 0.0254(15) 0.0297(15) 0.0061(12) 0.0025(13) -0.0030(12)
C29 0.0277(16) 0.0267(15) 0.0385(17) 0.0042(13) 0.0028(13) 0.0036(12)
O210 0.0305(11) 0.0287(11) 0.0372(12) 0.0042(9) 0.0006(9) 0.0035(9)
C211 0.0276(16) 0.0296(16) 0.0329(16) -0.0003(13) 0.0077(13) 0.0016(13)
N212 0.0317(14) 0.0321(14) 0.0348(14) 0.0064(11) 0.0047(11) 0.0056(11)
C271 0.0377(18) 0.0327(16) 0.0334(17) -0.0014(13) 0.0126(14) -0.0006(14)
O272 0.0418(13) 0.0377(12) 0.0302(12) 0.0001(9) 0.0063(10) 0.0051(10)
C273 0.0410(19) 0.054(2) 0.0354(19) 0.0074(16) -0.0022(15) 0.0027(17)
O274 0.083(2) 0.078(2) 0.0446(15) 0.0067(14) -0.0072(14) 0.0369(18)
C275 0.069(3) 0.067(3) 0.0316(19) -0.0049(17) 0.0034(18) 0.012(2)
O281 0.0340(12) 0.0315(11) 0.0334(11) 0.0043(9) 0.0026(9) -0.0003(9)
C282 0.0337(18) 0.0326(17) 0.0362(17) 0.0029(14) -0.0012(14) -0.0016(14)
O283 0.0357(12) 0.0477(14) 0.0453(13) 0.0120(11) 0.0029(10) -0.0068(11)
C284 0.0431(19) 0.046(2) 0.0404(18) 0.0092(15) -0.0013(15) -0.0005(16)
C291 0.0406(18) 0.0342(17) 0.0352(17) 0.0017(14) 0.0061(14) -0.0055(14)
O292 0.0394(13) 0.0418(13) 0.0395(12) -0.0056(10) 0.0132(10) -0.0056(10)
C293 0.036(2) 0.0420(18) 0.0307(17) 0.0050(14) 0.0056(14) 0.0028(15)
O294 0.0410(15) 0.0665(17) 0.0602(16) -0.0110(13) 0.0182(12) -0.0024(13)
C295 0.047(2) 0.053(2) 0.0363(18) -0.0025(16) 0.0090(15) 0.0021(16)
O31 0.0449(13) 0.0404(13) 0.0403(13) -0.0007(10) 0.0065(11) 0.0074(11)
C31 0.0351(18) 0.0332(17) 0.0322(17) 0.0045(14) -0.0024(14) 0.0026(14)
C32 0.0365(18) 0.0377(17) 0.0333(17) 0.0041(14) 0.0044(14) -0.0028(14)
C33 0.0301(16) 0.0279(15) 0.0359(16) 0.0057(13) -0.0045(13) -0.0037(13)
N34 0.0286(13) 0.0231(13) 0.0409(15) 0.0030(11) 0.0015(11) 0.0022(10)
C35 0.0334(17) 0.0273(16) 0.0450(19) 0.0054(14) 0.0077(14) 0.0036(13)
O36 0.0312(12) 0.0246(11) 0.0611(15) 0.0035(10) 0.0018(10) -0.0003(9)
C37 0.0275(17) 0.0298(16) 0.062(2) -0.0025(15) 0.0098(15) 0.0000(13)
C38 0.0348(18) 0.0301(17) 0.059(2) -0.0067(15) 0.0180(16) -0.0042(14)
C39 0.0381(18) 0.0272(16) 0.0481(19) 0.0027(14) 0.0109(15) 0.0021(14)
O310 0.0437(13) 0.0242(11) 0.0568(14) 0.0052(10) 0.0169(11) -0.0001(10)
C311 0.0270(16) 0.0259(16) 0.0415(17) 0.0064(13) -0.0014(13) -0.0005(13)
N312 0.0302(14) 0.0279(13) 0.0433(15) 0.0023(12) 0.0046(12) 0.0036(11)
C371 0.0376(19) 0.0344(18) 0.053(2) 0.0003(16) 0.0030(16) -0.0007(14)
O372 0.0477(15) 0.0502(15) 0.0555(15) 0.0045(12) 0.0078(12) 0.0153(12)
C373 0.043(2) 0.051(2) 0.0381(19) -0.0063(16) -0.0068(16) 0.0018(18)
O374 0.0721(19) 0.080(2) 0.0540(17) 0.0082(15) 0.0157(15) 0.0351(17)
C375 0.071(3) 0.065(3) 0.048(2) 0.001(2) -0.008(2) -0.004(2)
O381 0.0372(14) 0.0429(13) 0.0629(16) -0.0109(11) 0.0162(12) -0.0068(11)
C382 0.0304(17) 0.0366(18) 0.0409(18) 0.0095(15) 0.0048(14) 0.0001(15)
O383 0.0363(13) 0.0437(14) 0.0584(15) -0.0012(12) 0.0057(12) -0.0047(11)
C384 0.0417(19) 0.055(2) 0.0371(18) 0.0027(16) 0.0073(15) 0.0047(16)
C391 0.064(2) 0.039(2) 0.056(2) 0.0113(17) 0.0177(19) 0.0074(18)
O392 0.0582(15) 0.0460(14) 0.0451(14) 0.0068(11) 0.0092(12) 0.0061(12)
C393 0.055(2) 0.066(3) 0.047(2) 0.0200(19) 0.0180(19) -0.002(2)
O394 0.080(2) 0.101(2) 0.0622(19) 0.0289(18) 0.0070(16) 0.034(2)
C395 0.070(3) 0.069(3) 0.050(2) 0.004(2) 0.011(2) -0.006(2)
O41 0.0406(13) 0.0466(13) 0.0387(12) 0.0074(11) 0.0090(10) -0.0079(11)
C41 0.0298(17) 0.0401(18) 0.0340(17) 0.0040(14) 0.0017(14) -0.0032(14)
C42 0.0390(19) 0.0391(19) 0.0442(19) -0.0029(15) 0.0142(15) -0.0035(15)
C43 0.0339(17) 0.0354(17) 0.0450(19) -0.0054(15) 0.0067(14) -0.0026(14)
N44 0.0290(13) 0.0267(13) 0.0356(14) 0.0024(11) 0.0078(11) -0.0001(10)
C45 0.0275(16) 0.0284(16) 0.0346(16) 0.0037(13) 0.0048(13) -0.0017(12)
O46 0.0267(11) 0.0235(10) 0.0417(12) 0.0001(9) 0.0037(9) -0.0020(8)
C47 0.0296(16) 0.0260(15) 0.0368(16) 0.0027(13) 0.0032(13) 0.0015(12)
C48 0.0296(16) 0.0262(15) 0.0323(16) 0.0058(12) 0.0056(12) 0.0006(12)
C49 0.0316(16) 0.0274(15) 0.0326(16) 0.0038(12) 0.0069(13) -0.0018(12)
O410 0.0342(11) 0.0253(10) 0.0336(11) 0.0036(9) 0.0067(9) -0.0017(9)
C411 0.0280(15) 0.0284(16) 0.0309(16) 0.0011(13) 0.0007(13) -0.0018(12)
N412 0.0306(13) 0.0355(14) 0.0322(14) 0.0050(11) 0.0040(11) -0.0057(11)
C471 0.0395(18) 0.0301(16) 0.0310(16) -0.0012(13) -0.0044(14) 0.0008(13)
O472 0.0405(12) 0.0382(12) 0.0297(11) -0.0010(9) -0.0004(9) -0.0078(10)
C473 0.0412(19) 0.052(2) 0.0346(18) 0.0046(15) 0.0091(15) -0.0021(17)
O474 0.081(2) 0.081(2) 0.0502(16) 0.0056(14) 0.0188(15) -0.0343(18)
C475 0.060(2) 0.065(2) 0.0292(18) -0.0028(17) 0.0051(16) -0.0097(19)
O481 0.0313(12) 0.0366(11) 0.0327(11) 0.0070(9) 0.0062(9) 0.0002(9)
C482 0.0326(17) 0.0366(17) 0.0345(17) 0.0008(14) 0.0079(14) -0.0041(14)
O483 0.0339(13) 0.0469(14) 0.0517(14) 0.0145(12) 0.0094(11) 0.0084(11)
C484 0.043(2) 0.053(2) 0.0437(19) 0.0093(16) 0.0112(16) -0.0031(16)
C491 0.0333(17) 0.0340(17) 0.0347(17) 0.0006(13) -0.0001(13) 0.0055(13)
O492 0.0433(13) 0.0382(12) 0.0325(12) -0.0023(9) -0.0055(10) 0.0023(10)
C493 0.047(2) 0.054(2) 0.0354(19) 0.0019(16) 0.0000(16) 0.0104(18)
O494 0.120(3) 0.078(2) 0.0447(16) -0.0079(15) -0.0234(17) 0.042(2)
C495 0.062(3) 0.059(2) 0.042(2) -0.0084(18) 0.0032(18) 0.001(2)

loop_
_geom_bond_atom_site_label_1
_geom_bond_atom_site_label_2
_geom_bond_distance
_geom_bond_site_symmetry_2
_geom_bond_publ_flag
O11 C11 1.231(4) . ?
C11 N112 1.399(4) . ?
C11 C12 1.458(5) . ?
C12 C13 1.339(5) . ?
C13 N14 1.377(4) . ?
N14 C111 1.347(4) . ?
N14 C15 1.453(4) . ?
C15 O16 1.408(4) . ?
C15 C19 1.549(4) . ?
O16 C17 1.454(4) . ?
C17 C171 1.517(5) . ?
C17 C18 1.524(5) . ?
C18 O181 1.429(4) . ?
C18 C19 1.532(5) . ?
C19 O110 1.473(4) . ?
C19 C191 1.513(5) . ?
O110 C111 1.351(4) . ?
C111 N112 1.291(4) . ?
C171 O172 1.448(4) . ?
O172 C173 1.340(5) . ?
C173 O174 1.209(5) . ?
C173 C175 1.484(6) . ?
O181 C182 1.354(4) . ?
C182 O183 1.204(4) . ?
C182 C184 1.487(5) . ?
C191 O192 1.433(4) . ?
O192 C193 1.356(5) . ?
C193 O194 1.194(5) . ?
C193 C195 1.481(6) . ?
O21 C21 1.233(4) . ?
C21 N212 1.404(4) . ?
C21 C22 1.448(5) . ?
C22 C23 1.342(5) . ?
C23 N24 1.371(4) . ?
N24 C211 1.351(4) . ?
N24 C25 1.448(4) . ?
C25 O26 1.417(4) . ?
C25 C29 1.555(4) . ?
O26 C27 1.444(4) . ?
C27 C271 1.517(4) . ?
C27 C28 1.534(4) . ?
C28 O281 1.432(4) . ?
C28 C29 1.535(4) . ?
C29 O210 1.469(4) . ?
C29 C291 1.501(5) . ?
O210 C211 1.354(4) . ?
C211 N212 1.292(4) . ?
C271 O272 1.443(4) . ?
O272 C273 1.346(4) . ?
C273 O274 1.202(5) . ?
C273 C275 1.485(5) . ?
O281 C282 1.369(4) . ?
C282 O283 1.210(4) . ?
C282 C284 1.495(5) . ?
C291 O292 1.443(4) . ?
O292 C293 1.362(4) . ?
C293 O294 1.187(4) . ?
C293 C295 1.487(5) . ?
O31 C31 1.235(4) . ?
C31 N312 1.396(4) . ?
C31 C32 1.452(5) . ?
C32 C33 1.326(5) . ?
C33 N34 1.381(4) . ?
N34 C311 1.352(4) . ?
N34 C35 1.452(4) . ?
C35 O36 1.419(4) . ?
C35 C39 1.544(5) . ?
O36 C37 1.450(4) . ?
C37 C38 1.524(5) . ?
C37 C371 1.527(5) . ?
C38 O381 1.426(4) . ?
C38 C39 1.535(5) . ?
C39 O310 1.471(4) . ?
C39 C391 1.514(5) . ?
O310 C311 1.352(4) . ?
C311 N312 1.287(4) . ?
C371 O372 1.444(4) . ?
O372 C373 1.345(5) . ?
C373 O374 1.186(4) . ?
C373 C375 1.500(6) . ?
O381 C382 1.354(4) . ?
C382 O383 1.206(4) . ?
C382 C384 1.483(5) . ?
C391 O392 1.434(4) . ?
O392 C393 1.353(5) . ?
C393 O394 1.209(5) . ?
C393 C395 1.483(6) . ?
O41 C41 1.231(4) . ?
C41 N412 1.402(4) . ?
C41 C42 1.462(5) . ?
C42 C43 1.341(5) . ?
C43 N44 1.374(4) . ?
N44 C411 1.342(4) . ?
N44 C45 1.455(4) . ?
C45 O46 1.413(4) . ?
C45 C49 1.559(4) . ?
O46 C47 1.453(4) . ?
C47 C471 1.513(4) . ?
C47 C48 1.530(4) . ?
C48 O481 1.435(4) . ?
C48 C49 1.531(4) . ?
C49 O410 1.465(4) . ?
C49 C491 1.504(4) . ?
O410 C411 1.349(4) . ?
C411 N412 1.292(4) . ?
C471 O472 1.440(4) . ?
O472 C473 1.358(4) . ?
C473 O474 1.186(4) . ?
C473 C475 1.501(5) . ?
O481 C482 1.369(4) . ?
C482 O483 1.204(4) . ?
C482 C484 1.489(5) . ?
C491 O492 1.447(4) . ?
O492 C493 1.352(4) . ?
C493 O494 1.188(5) . ?
C493 C495 1.499(5) . ?

loop_
_cod_related_entry_id
_cod_related_entry_database
_cod_related_entry_code
1 ChemSpider 30653829
